data_7044947
loop_
_publ_author_name
'Vasylevskyi, Serhii I.'
'Regeta, Khrystyna'
'Ruggi, Albert'
'Petoud, St\'ephane'
'Piguet, Claude'
'Fromm, Katharina M.'

_publ_section_title
;
 cis- and trans-9,10-di(1H-imidazol-1-yl)-anthracene based coordination
 polymers of Zn<sup>II</sup> and Cd<sup>II</sup>: synthesis, crystal
 structures and luminescence properties.
;
_journal_issue 2
_journal_name_full 'Dalton transactions (Cambridge, England : 2003)'
_journal_page_first 596
_journal_page_last 607
_journal_paper_doi 10.1039/c7dt03758a
_journal_volume 47
_journal_year 2018
_chemical_formula_moiety 'C54 H42 Cd N8 O6 S2, 2(C H2 Cl2)'
_chemical_formula_sum 'C56 H46 Cd Cl4 N8 O6 S2'
_chemical_formula_weight 1245.34
_space_group_crystal_system monoclinic
_space_group_IT_number 14
_space_group_name_Hall '-P 2yn'
_space_group_name_H-M_alt 'P 1 21/n 1'
_symmetry_space_group_name_Hall '-P 2yn'
_symmetry_space_group_name_H-M 'P 1 21/n 1'
_atom_sites_solution_hydrogens geom
_audit_creation_date 2016-10-22
_audit_creation_method
;
Olex2 1.2
(compiled 2015.09.30 svn.r3233 for OlexSys, GUI svn.r5103)
;
_audit_update_record
;
2017-05-11 deposited with the CCDC.
2017-12-01 downloaded from the CCDC.
;
_cell_angle_alpha 90
_cell_angle_beta 93.281(7)
_cell_angle_gamma 90
_cell_formula_units_Z 2
_cell_length_a 9.2922(9)
_cell_length_b 22.5731(13)
_cell_length_c 13.4673(12)
_cell_measurement_reflns_used 9522
_cell_measurement_temperature 298(2)
_cell_measurement_theta_max 25.46
_cell_measurement_theta_min 1.76
_cell_volume 2820.2(4)
_computing_cell_refinement 'STOE X-AREA'
_computing_data_collection 'STOE X-AREA'
_computing_data_reduction 'STOE X-RED'
_computing_molecular_graphics 'Olex2 (Dolomanov et al., 2009)'
_computing_publication_material 'Olex2 (Dolomanov et al., 2009)'
_computing_structure_refinement 'ShelXL (Sheldrick, 2015)'
_computing_structure_solution 'ShelXT (Sheldrick, 2015)'
_diffrn_ambient_temperature 298(2)
_diffrn_detector_area_resol_mean 6.67
_diffrn_measured_fraction_theta_full 0.989
_diffrn_measured_fraction_theta_max 0.989
_diffrn_measurement_device_type 'STOE IPDS 2'
_diffrn_measurement_method 'rotation method'
_diffrn_radiation_type MoK\a
_diffrn_radiation_wavelength 0.71073
_diffrn_reflns_av_R_equivalents 0.1080
_diffrn_reflns_av_unetI/netI 0.0987
_diffrn_reflns_Laue_measured_fraction_full 0.989
_diffrn_reflns_Laue_measured_fraction_max 0.989
_diffrn_reflns_limit_h_max 11
_diffrn_reflns_limit_h_min -11
_diffrn_reflns_limit_k_max 26
_diffrn_reflns_limit_k_min -26
_diffrn_reflns_limit_l_max 16
_diffrn_reflns_limit_l_min -16
_diffrn_reflns_number 35509
_diffrn_reflns_point_group_measured_fraction_full 0.989
_diffrn_reflns_point_group_measured_fraction_max 0.989
_diffrn_reflns_theta_full 25.192
_diffrn_reflns_theta_max 25.192
_diffrn_reflns_theta_min 1.763
_diffrn_source 'sealed X-ray tube, 12 x 0.4 mm long-fine focus'
_exptl_absorpt_coefficient_mu 0.708
_exptl_absorpt_correction_T_max 0.7259
_exptl_absorpt_correction_T_min 0.4595
_exptl_absorpt_correction_type integration
_exptl_absorpt_process_details
;
STOE X-Red32, absorption correction by Gaussian integration, analogous to
P. Coppens, "The Evaluation of Absorption and Extinction in Single-Crystal
Structure Analysis", published in
F. R. Ahmed (Editor), "Crystallographic Computing",
Munksgaard, Copenhagen (1970), 255 - 270
;
_exptl_crystal_colour colorless
_exptl_crystal_density_diffrn 1.467
_exptl_crystal_description plate
_exptl_crystal_F_000 1268
_exptl_crystal_preparation ', Luminescent'
_exptl_crystal_size_max 0.200
_exptl_crystal_size_mid 0.167
_exptl_crystal_size_min 0.100
_refine_diff_density_max 0.732
_refine_diff_density_min -0.634
_refine_diff_density_rms 0.074
_refine_ls_extinction_coef 0.0008(3)
_refine_ls_extinction_expression Fc^*^=kFc[1+0.001xFc^2^\l^3^/sin(2\q)]^-1/4^
_refine_ls_extinction_method 'SHELXL-2016/4 (Sheldrick 2016)'
_refine_ls_goodness_of_fit_ref 0.804
_refine_ls_hydrogen_treatment constr
_refine_ls_matrix_type full
_refine_ls_number_parameters 351
_refine_ls_number_reflns 5004
_refine_ls_number_restraints 42
_refine_ls_restrained_S_all 0.803
_refine_ls_R_factor_all 0.1248
_refine_ls_R_factor_gt 0.0495
_refine_ls_shift/su_max 0.000
_refine_ls_shift/su_mean 0.000
_refine_ls_structure_factor_coef Fsqd
_refine_ls_weighting_details 'w=1/[\s^2^(Fo^2^)+(0.0729P)^2^] where P=(Fo^2^+2Fc^2^)/3'
_refine_ls_weighting_scheme calc
_refine_ls_wR_factor_gt 0.1171
_refine_ls_wR_factor_ref 0.1355
_reflns_Friedel_coverage 0.000
_reflns_number_gt 2106
_reflns_number_total 5004
_reflns_threshold_expression 'I > 2\s(I)'
_cod_data_source_file c7dt03758a2.cif
_cod_data_source_block sv-1-47
_cod_depositor_comments 'Adding full bibliography for 7044942--7044947.cif.'
_cod_database_code 7044947
_shelx_space_group_comment
;
The symmetry employed for this shelxl refinement is uniquely defined
by the following loop, which should always be used as a source of
symmetry information in preference to the above space-group names.
They are only intended as comments.
;
_olex2_refinement_description
;
1. Fixed Uiso
 At 1.2 times of:
  All C(H) groups, All C(H,H) groups
 At 1.5 times of:
  All C(H,H,H) groups
2. Uiso/Uaniso restraints and constraints
C21 \\sim C22 \\sim C27 \\sim C26 \\sim C25 \\sim C24 \\sim C23: within 2A with
sigma of 0.04 and sigma for terminal atoms of 0.08
3.a Secondary CH2 refined with riding coordinates:
 C28(H28A,H28B)
3.b Aromatic/amide H refined with riding coordinates:
 C3(H3), C2(H2), C18(H18), C1(H1), C20(H20), C19(H19), C9(H9), C6(H6),
 C16(H16), C8(H8), C13(H13), C14(H14), C7(H7), C24(H24), C15(H15), C26(H26),
 C23(H23), C27(H27)
3.c Idealised Me refined as rotating group:
 C21(H21A,H21B,H21C)
;
_shelx_shelxl_version_number 2016/4
_olex2_submission_special_instructions 'No special instructions were received'

loop_
_space_group_symop_operation_xyz
'x, y, z'
'-x+1/2, y+1/2, -z+1/2'
'-x, -y, -z'
'x-1/2, -y-1/2, z-1/2'

loop_
_atom_site_label
_atom_site_type_symbol
_atom_site_fract_x
_atom_site_fract_y
_atom_site_fract_z
_atom_site_U_iso_or_equiv
_atom_site_adp_type
_atom_site_occupancy
_atom_site_site_symmetry_order
_atom_site_calc_flag
_atom_site_refinement_flags_posn
_atom_site_refinement_flags_adp
_atom_site_refinement_flags_occupancy
Cd1 Cd 1.000000 0.500000 1.000000 0.0402(2) Uani 1 2 d S T P
S1 S 0.86547(16) 0.49707(13) 0.74029(10) 0.0561(4) Uani 1 1 d . . .
N2 N 1.2182(7) 0.6590(3) 0.8884(5) 0.0462(16) Uani 1 1 d . . .
O1 O 0.8747(5) 0.5031(3) 0.8468(3) 0.0677(11) Uani 1 1 d . . .
N1 N 1.1474(6) 0.5776(3) 0.9610(5) 0.0480(17) Uani 1 1 d . . .
N4 N 1.3421(6) 0.9261(3) 0.5459(5) 0.0520(17) Uani 1 1 d . . .
N3 N 1.2686(7) 0.8438(3) 0.6128(5) 0.0528(18) Uani 1 1 d . . .
O3 O 0.8888(7) 0.4358(3) 0.7140(5) 0.107(2) Uani 1 1 d . . .
C11 C 1.2562(9) 0.7956(4) 0.6842(6) 0.052(2) Uani 1 1 d . . .
C3 C 1.1438(9) 0.6088(3) 0.8790(6) 0.053(2) Uani 1 1 d . . .
H3 H 1.094461 0.597016 0.820300 0.063 Uiso 1 1 calc R . .
C5 C 1.3531(8) 0.7104(3) 0.7680(6) 0.0438(19) Uani 1 1 d . . .
C2 C 1.2689(8) 0.6607(3) 0.9854(7) 0.055(2) Uani 1 1 d . . .
H2 H 1.323317 0.691006 1.015384 0.066 Uiso 1 1 calc R . .
C4 C 1.2304(8) 0.7041(3) 0.8171(6) 0.046(2) Uani 1 1 d . . .
C18 C 1.3503(7) 0.8942(3) 0.6278(6) 0.047(2) Uani 1 1 d . . .
H18 H 1.402715 0.904065 0.686336 0.057 Uiso 1 1 calc R . .
C10 C 1.3683(9) 0.7574(4) 0.6982(6) 0.053(2) Uani 1 1 d . . .
C1 C 1.2268(8) 0.6112(3) 1.0299(6) 0.053(2) Uani 1 1 d . . .
H1 H 1.247609 0.601068 1.096147 0.064 Uiso 1 1 calc R . .
C12 C 1.1244(8) 0.7934(4) 0.7340(6) 0.052(2) Uani 1 1 d . . .
C17 C 1.1142(9) 0.7440(3) 0.8031(6) 0.050(2) Uani 1 1 d . . .
C20 C 1.2522(9) 0.8967(4) 0.4792(6) 0.063(2) Uani 1 1 d . . .
H20 H 1.227597 0.910138 0.415242 0.076 Uiso 1 1 calc R . .
C19 C 1.2033(9) 0.8456(4) 0.5173(6) 0.065(2) Uani 1 1 d . . .
H19 H 1.140608 0.818174 0.486798 0.078 Uiso 1 1 calc R . .
O2 O 0.9501(8) 0.5382(4) 0.6939(5) 0.142(3) Uani 1 1 d . . .
C9 C 1.4969(9) 0.7613(4) 0.6479(6) 0.066(3) Uani 1 1 d . . .
H9 H 1.506197 0.791476 0.601622 0.079 Uiso 1 1 calc R . .
C25 C 0.6880(8) 0.5127(4) 0.7019(5) 0.075(3) Uani 1 1 d . U .
C6 C 1.4703(9) 0.6716(3) 0.7839(6) 0.057(2) Uani 1 1 d . . .
H6 H 1.461243 0.640491 0.828400 0.068 Uiso 1 1 calc R . .
C16 C 0.9846(9) 0.7409(4) 0.8562(6) 0.067(3) Uani 1 1 d . . .
H16 H 0.971953 0.709831 0.900073 0.080 Uiso 1 1 calc R . .
C8 C 1.6058(10) 0.7234(4) 0.6644(7) 0.078(3) Uani 1 1 d . . .
H8 H 1.687912 0.726782 0.628443 0.094 Uiso 1 1 calc R . .
C13 C 1.0102(9) 0.8357(4) 0.7233(7) 0.067(3) Uani 1 1 d . . .
H13 H 1.014445 0.866370 0.677421 0.081 Uiso 1 1 calc R . .
C14 C 0.8989(10) 0.8309(4) 0.7788(8) 0.083(3) Uani 1 1 d . . .
H14 H 0.829231 0.860519 0.775406 0.099 Uiso 1 1 calc R . .
C7 C 1.5965(10) 0.6769(4) 0.7380(7) 0.077(3) Uani 1 1 d . . .
H7 H 1.673787 0.651731 0.753273 0.093 Uiso 1 1 calc R . .
C24 C 0.5748(8) 0.5011(5) 0.7573(6) 0.085(2) Uani 1 1 d . U .
H24 H 0.591683 0.484382 0.820005 0.103 Uiso 1 1 calc R . .
C15 C 0.8810(10) 0.7826(5) 0.8432(8) 0.088(3) Uani 1 1 d . . .
H15 H 0.796927 0.779421 0.877089 0.106 Uiso 1 1 calc R . .
C26 C 0.6620(10) 0.5413(5) 0.6102(7) 0.119(4) Uani 1 1 d . U .
H26 H 0.738871 0.549336 0.571017 0.143 Uiso 1 1 calc R . .
C23 C 0.4336(11) 0.5133(5) 0.7235(10) 0.120(4) Uani 1 1 d . U .
H23 H 0.356376 0.501805 0.760050 0.144 Uiso 1 1 calc R . .
C27 C 0.5252(13) 0.5576(7) 0.5773(9) 0.147(5) Uani 1 1 d . U .
H27 H 0.509907 0.578139 0.517723 0.176 Uiso 1 1 calc R . .
C22 C 0.4112(12) 0.5433(6) 0.6332(10) 0.128(4) Uani 1 1 d . U .
C21 C 0.2586(12) 0.5641(8) 0.5942(11) 0.208(8) Uani 1 1 d . U .
H21A H 0.186695 0.542958 0.628387 0.312 Uiso 1 1 calc GR . .
H21B H 0.246126 0.556384 0.524114 0.312 Uiso 1 1 calc GR . .
H21C H 0.248758 0.605824 0.605949 0.312 Uiso 1 1 calc GR . .
Cl1 Cl 1.0209(6) 0.69243(17) 0.5301(5) 0.240(3) Uani 1 1 d . . .
Cl2 Cl 0.8021(4) 0.6366(2) 0.4220(3) 0.196(2) Uani 1 1 d . . .
C28 C 0.9725(12) 0.6270(5) 0.4836(9) 0.130(4) Uani 1 1 d . . .
H28A H 0.967395 0.597959 0.536444 0.156 Uiso 1 1 calc R . .
H28B H 1.041740 0.613377 0.437414 0.156 Uiso 1 1 calc R . .

loop_
_atom_site_aniso_label
_atom_site_aniso_U_11
_atom_site_aniso_U_22
_atom_site_aniso_U_33
_atom_site_aniso_U_23
_atom_site_aniso_U_13
_atom_site_aniso_U_12
Cd1 0.0569(3) 0.0250(3) 0.0396(3) -0.0007(5) 0.0100(2) -0.0014(5)
S1 0.0692(9) 0.0575(9) 0.0412(7) 0.0031(14) 0.0005(6) -0.0101(15)
N2 0.066(4) 0.034(4) 0.037(4) 0.012(3) -0.006(3) -0.011(3)
O1 0.095(3) 0.069(3) 0.038(2) -0.007(4) -0.0046(18) 0.012(4)
N1 0.068(4) 0.034(4) 0.042(4) 0.007(3) 0.006(3) -0.005(3)
N4 0.060(4) 0.038(4) 0.058(5) 0.007(4) 0.003(3) -0.014(3)
N3 0.063(4) 0.047(4) 0.048(5) 0.013(3) -0.003(3) -0.014(3)
O3 0.117(5) 0.089(5) 0.112(5) -0.053(4) -0.028(4) 0.038(4)
C11 0.063(5) 0.044(5) 0.047(6) 0.016(4) -0.009(4) -0.017(4)
C3 0.089(6) 0.035(5) 0.033(5) 0.002(4) -0.002(4) -0.007(4)
C5 0.055(5) 0.028(4) 0.048(5) 0.007(3) 0.000(4) 0.000(3)
C2 0.063(5) 0.039(4) 0.062(6) 0.007(4) -0.003(4) -0.013(4)
C4 0.061(5) 0.031(5) 0.046(6) 0.010(4) 0.004(4) -0.011(4)
C18 0.048(4) 0.039(5) 0.056(6) 0.010(4) 0.005(4) -0.020(4)
C10 0.055(5) 0.055(6) 0.049(6) 0.003(4) 0.007(4) -0.015(4)
C1 0.071(5) 0.040(4) 0.047(5) 0.005(4) -0.006(4) -0.013(4)
C12 0.056(5) 0.046(5) 0.053(6) 0.015(4) -0.001(4) -0.011(4)
C17 0.063(5) 0.042(5) 0.043(5) 0.015(4) -0.002(4) -0.009(4)
C20 0.079(6) 0.063(6) 0.045(5) 0.019(4) -0.014(4) -0.021(4)
C19 0.085(6) 0.064(6) 0.044(5) 0.019(4) -0.024(4) -0.026(5)
O2 0.139(6) 0.194(8) 0.089(5) 0.072(5) -0.015(4) -0.099(5)
C9 0.079(6) 0.049(5) 0.071(7) 0.018(4) 0.011(5) 0.005(5)
C25 0.076(4) 0.090(8) 0.059(4) -0.003(4) -0.004(3) -0.005(4)
C6 0.068(5) 0.046(5) 0.056(5) 0.015(4) 0.008(4) -0.004(4)
C16 0.061(6) 0.075(7) 0.066(6) 0.027(5) 0.018(5) -0.017(5)
C8 0.086(7) 0.068(6) 0.085(7) 0.032(5) 0.038(5) 0.004(5)
C13 0.063(5) 0.054(5) 0.085(7) 0.027(4) 0.011(5) 0.008(4)
C14 0.074(6) 0.082(7) 0.094(7) 0.036(6) 0.021(5) 0.020(5)
C7 0.083(6) 0.069(6) 0.080(7) 0.015(5) 0.008(5) 0.007(5)
C24 0.084(5) 0.060(4) 0.113(6) -0.006(7) 0.012(4) -0.012(7)
C15 0.059(6) 0.106(9) 0.100(8) 0.029(7) 0.011(5) 0.015(6)
C26 0.088(6) 0.186(11) 0.084(7) 0.026(7) -0.004(5) 0.025(7)
C23 0.093(7) 0.127(11) 0.141(9) -0.011(8) 0.011(6) 0.012(7)
C27 0.112(8) 0.225(14) 0.100(8) 0.011(9) -0.014(7) 0.052(9)
C22 0.083(7) 0.180(11) 0.120(9) -0.039(9) -0.011(7) 0.028(7)
C21 0.108(9) 0.33(2) 0.180(14) -0.069(14) -0.034(9) 0.071(12)
Cl1 0.256(5) 0.101(2) 0.369(9) -0.047(4) 0.088(5) -0.035(3)
Cl2 0.158(3) 0.266(5) 0.164(3) 0.112(3) -0.003(2) 0.064(3)
C28 0.144(10) 0.096(7) 0.148(11) -0.011(8) -0.002(8) 0.025(8)

loop_
_atom_type_symbol
_atom_type_description
_atom_type_scat_dispersion_real
_atom_type_scat_dispersion_imag
_atom_type_scat_source
C C 0.0033 0.0016 'International Tables Vol C Tables 4.2.6.8 and 6.1.1.4'
H H 0.0000 0.0000 'International Tables Vol C Tables 4.2.6.8 and 6.1.1.4'
Cd Cd -0.8075 1.2024 'International Tables Vol C Tables 4.2.6.8 and 6.1.1.4'
Cl Cl 0.1484 0.1585 'International Tables Vol C Tables 4.2.6.8 and 6.1.1.4'
N N 0.0061 0.0033 'International Tables Vol C Tables 4.2.6.8 and 6.1.1.4'
O O 0.0106 0.0060 'International Tables Vol C Tables 4.2.6.8 and 6.1.1.4'
S S 0.1246 0.1234 'International Tables Vol C Tables 4.2.6.8 and 6.1.1.4'

loop_
_geom_angle_atom_site_label_1
_geom_angle_atom_site_label_2
_geom_angle_atom_site_label_3
_geom_angle
_geom_angle_site_symmetry_1
_geom_angle_site_symmetry_3
O1 Cd1 O1 180.0(2) . 3_767
O1 Cd1 N4 85.5(2) . 4_576
O1 Cd1 N4 94.5(2) 3_767 4_576
O1 Cd1 N4 94.5(2) . 2_746
O1 Cd1 N4 85.5(2) 3_767 2_746
N1 Cd1 O1 87.2(2) 3_767 .
N1 Cd1 O1 92.8(2) 3_767 3_767
N1 Cd1 O1 87.2(2) . 3_767
N1 Cd1 O1 92.8(2) . .
N1 Cd1 N1 180.0(3) 3_767 .
N1 Cd1 N4 95.34(16) . 2_746
N1 Cd1 N4 84.66(16) . 4_576
N1 Cd1 N4 84.67(16) 3_767 2_746
N1 Cd1 N4 95.33(16) 3_767 4_576
N4 Cd1 N4 180.0 4_576 2_746
O1 S1 O3 109.5(4) . .
O1 S1 C25 106.2(3) . .
O3 S1 C25 105.9(4) . .
O2 S1 O1 112.5(4) . .
O2 S1 O3 115.6(5) . .
O2 S1 C25 106.4(4) . .
C3 N2 C2 105.3(6) . .
C3 N2 C4 127.8(7) . .
C2 N2 C4 126.6(6) . .
S1 O1 Cd1 152.3(3) . .
C3 N1 Cd1 127.9(6) . .
C3 N1 C1 105.1(7) . .
C1 N1 Cd1 124.5(5) . .
C18 N4 Cd1 127.5(5) . 2_756
C18 N4 C20 106.8(7) . .
C20 N4 Cd1 123.1(6) . 2_756
C18 N3 C11 125.7(7) . .
C18 N3 C19 108.6(6) . .
C19 N3 C11 125.7(7) . .
C10 C11 N3 118.4(8) . .
C10 C11 C12 125.8(8) . .
C12 C11 N3 115.9(7) . .
N2 C3 H3 123.5 . .
N1 C3 N2 112.9(7) . .
N1 C3 H3 123.5 . .
C4 C5 C10 121.0(8) . .
C4 C5 C6 121.7(7) . .
C6 C5 C10 117.3(8) . .
N2 C2 H2 125.9 . .
C1 C2 N2 108.2(7) . .
C1 C2 H2 125.9 . .
C5 C4 N2 120.7(7) . .
C5 C4 C17 121.7(7) . .
C17 C4 N2 117.5(7) . .
N4 C18 N3 109.0(7) . .
N4 C18 H18 125.5 . .
N3 C18 H18 125.5 . .
C11 C10 C5 117.3(8) . .
C11 C10 C9 124.0(8) . .
C9 C10 C5 118.8(8) . .
N1 C1 H1 125.8 . .
C2 C1 N1 108.4(7) . .
C2 C1 H1 125.8 . .
C11 C12 C17 114.5(8) . .
C13 C12 C11 125.5(8) . .
C13 C12 C17 120.0(8) . .
C4 C17 C12 119.7(8) . .
C4 C17 C16 124.0(7) . .
C16 C17 C12 116.2(8) . .
N4 C20 H20 124.1 . .
C19 C20 N4 111.9(8) . .
C19 C20 H20 124.1 . .
N3 C19 H19 128.1 . .
C20 C19 N3 103.7(7) . .
C20 C19 H19 128.1 . .
C10 C9 H9 118.8 . .
C8 C9 C10 122.4(8) . .
C8 C9 H9 118.8 . .
C24 C25 S1 123.6(6) . .
C24 C25 C26 118.4(8) . .
C26 C25 S1 118.0(6) . .
C5 C6 H6 118.1 . .
C7 C6 C5 123.7(8) . .
C7 C6 H6 118.1 . .
C17 C16 H16 119.5 . .
C15 C16 C17 120.9(9) . .
C15 C16 H16 119.5 . .
C9 C8 H8 119.9 . .
C9 C8 C7 120.3(8) . .
C7 C8 H8 119.9 . .
C12 C13 H13 120.3 . .
C14 C13 C12 119.5(8) . .
C14 C13 H13 120.3 . .
C13 C14 H14 118.7 . .
C13 C14 C15 122.6(9) . .
C15 C14 H14 118.7 . .
C6 C7 C8 117.5(8) . .
C6 C7 H7 121.3 . .
C8 C7 H7 121.3 . .
C25 C24 H24 119.0 . .
C25 C24 C23 122.1(9) . .
C23 C24 H24 119.0 . .
C16 C15 C14 120.7(9) . .
C16 C15 H15 119.7 . .
C14 C15 H15 119.7 . .
C25 C26 H26 119.4 . .
C27 C26 C25 121.2(10) . .
C27 C26 H26 119.4 . .
C24 C23 H23 120.9 . .
C24 C23 C22 118.1(10) . .
C22 C23 H23 120.9 . .
C26 C27 H27 120.4 . .
C26 C27 C22 119.3(12) . .
C22 C27 H27 120.4 . .
C23 C22 C21 121.9(12) . .
C27 C22 C23 120.7(10) . .
C27 C22 C21 117.4(13) . .
C22 C21 H21A 109.5 . .
C22 C21 H21B 109.5 . .
C22 C21 H21C 109.5 . .
H21A C21 H21B 109.5 . .
H21A C21 H21C 109.5 . .
H21B C21 H21C 109.5 . .
Cl1 C28 Cl2 106.6(6) . .
Cl1 C28 H28A 110.4 . .
Cl1 C28 H28B 110.4 . .
Cl2 C28 H28A 110.4 . .
Cl2 C28 H28B 110.4 . .
H28A C28 H28B 108.6 . .

loop_
_geom_bond_atom_site_label_1
_geom_bond_atom_site_label_2
_geom_bond_distance
_geom_bond_site_symmetry_2
Cd1 O1 2.312(4) 3_767
Cd1 O1 2.312(4) .
Cd1 N1 2.303(6) .
Cd1 N1 2.303(6) 3_767
Cd1 N4 2.328(6) 4_576
Cd1 N4 2.328(6) 2_746
S1 O1 1.438(4) .
S1 O3 1.447(6) .
S1 O2 1.389(6) .
S1 C25 1.736(8) .
N2 C3 1.330(8) .
N2 C2 1.363(9) .
N2 C4 1.410(8) .
N1 C3 1.307(9) .
N1 C1 1.379(8) .
N4 Cd1 2.328(6) 2_756
N4 C18 1.316(9) .
N4 C20 1.363(9) .
N3 C11 1.461(9) .
N3 C18 1.375(8) .
N3 C19 1.392(9) .
C11 C10 1.358(10) .
C11 C12 1.430(10) .
C3 H3 0.9300 .
C5 C4 1.357(9) .
C5 C10 1.430(10) .
C5 C6 1.405(9) .
C2 H2 0.9300 .
C2 C1 1.337(9) .
C4 C17 1.410(10) .
C18 H18 0.9300 .
C10 C9 1.409(10) .
C1 H1 0.9300 .
C12 C17 1.459(9) .
C12 C13 1.429(10) .
C17 C16 1.437(10) .
C20 H20 0.9300 .
C20 C19 1.350(10) .
C19 H19 0.9300 .
C9 H9 0.9300 .
C9 C8 1.334(11) .
C25 C24 1.350(10) .
C25 C26 1.401(11) .
C6 H6 0.9300 .
C6 C7 1.362(11) .
C16 H16 0.9300 .
C16 C15 1.351(11) .
C8 H8 0.9300 .
C8 C7 1.449(11) .
C13 H13 0.9300 .
C13 C14 1.315(11) .
C14 H14 0.9300 .
C14 C15 1.408(12) .
C7 H7 0.9300 .
C24 H24 0.9300 .
C24 C23 1.391(12) .
C15 H15 0.9300 .
C26 H26 0.9300 .
C26 C27 1.373(13) .
C23 H23 0.9300 .
C23 C22 1.398(15) .
C27 H27 0.9300 .
C27 C22 1.373(16) .
C22 C21 1.556(14) .
C21 H21A 0.9600 .
C21 H21B 0.9600 .
C21 H21C 0.9600 .
Cl1 C28 1.657(11) .
Cl2 C28 1.759(11) .
C28 H28A 0.9700 .
C28 H28B 0.9700 .

loop_
_geom_torsion_atom_site_label_1
_geom_torsion_atom_site_label_2
_geom_torsion_atom_site_label_3
_geom_torsion_atom_site_label_4
_geom_torsion
_geom_torsion_site_symmetry_1
Cd1 N1 C3 N2 164.5(5) .
Cd1 N1 C1 C2 -164.2(5) .
Cd1 N4 C18 N3 -160.2(5) 2_756
Cd1 N4 C20 C19 162.1(6) 2_756
S1 C25 C24 C23 -178.9(8) .
S1 C25 C26 C27 -176.8(11) .
N2 C2 C1 N1 -0.5(9) .
N2 C4 C17 C12 176.8(7) .
N2 C4 C17 C16 -0.6(11) .
O1 S1 C25 C24 -31.4(9) .
O1 S1 C25 C26 145.8(8) .
N4 C20 C19 N3 -0.5(10) .
N3 C11 C10 C5 -179.6(7) .
N3 C11 C10 C9 0.0(12) .
N3 C11 C12 C17 178.7(7) .
N3 C11 C12 C13 -3.5(12) .
O3 S1 O1 Cd1 65.6(10) .
O3 S1 C25 C24 85.0(9) .
O3 S1 C25 C26 -97.8(8) .
C11 N3 C18 N4 176.5(7) .
C11 N3 C19 C20 -176.9(8) .
C11 C10 C9 C8 179.2(9) .
C11 C12 C17 C4 1.2(10) .
C11 C12 C17 C16 178.8(7) .
C11 C12 C13 C14 -175.1(9) .
C3 N2 C2 C1 1.6(9) .
C3 N2 C4 C5 -105.0(10) .
C3 N2 C4 C17 78.4(10) .
C3 N1 C1 C2 -0.8(9) .
C5 C4 C17 C12 0.2(11) .
C5 C4 C17 C16 -177.2(8) .
C5 C10 C9 C8 -1.1(13) .
C5 C6 C7 C8 -3.7(14) .
C2 N2 C3 N1 -2.2(9) .
C2 N2 C4 C5 82.2(10) .
C2 N2 C4 C17 -94.4(10) .
C4 N2 C3 N1 -176.2(7) .
C4 N2 C2 C1 175.7(7) .
C4 C5 C10 C11 0.8(11) .
C4 C5 C10 C9 -178.9(8) .
C4 C5 C6 C7 -178.5(8) .
C4 C17 C16 C15 176.2(9) .
C18 N4 C20 C19 -0.6(10) .
C18 N3 C11 C10 -75.0(10) .
C18 N3 C11 C12 104.7(9) .
C18 N3 C19 C20 1.3(9) .
C10 C11 C12 C17 -1.7(12) .
C10 C11 C12 C13 176.2(8) .
C10 C5 C4 N2 -177.7(7) .
C10 C5 C4 C17 -1.2(11) .
C10 C5 C6 C7 0.9(12) .
C10 C9 C8 C7 -1.7(15) .
C1 N1 C3 N2 1.9(9) .
C12 C11 C10 C5 0.7(12) .
C12 C11 C10 C9 -179.6(8) .
C12 C17 C16 C15 -1.3(13) .
C12 C13 C14 C15 -5.5(16) .
C17 C12 C13 C14 2.6(13) .
C17 C16 C15 C14 -1.4(15) .
C20 N4 C18 N3 1.4(9) .
C19 N3 C11 C10 103.0(10) .
C19 N3 C11 C12 -77.4(11) .
C19 N3 C18 N4 -1.8(9) .
O2 S1 O1 Cd1 -64.4(11) .
O2 S1 C25 C24 -151.5(8) .
O2 S1 C25 C26 25.7(9) .
C9 C8 C7 C6 4.1(15) .
C25 S1 O1 Cd1 179.6(8) .
C25 C24 C23 C22 -5.8(17) .
C25 C26 C27 C22 -3(2) .
C6 C5 C4 N2 1.8(12) .
C6 C5 C4 C17 178.3(7) .
C6 C5 C10 C11 -178.7(7) .
C6 C5 C10 C9 1.6(11) .
C13 C12 C17 C4 -176.8(7) .
C13 C12 C17 C16 0.8(11) .
C13 C14 C15 C16 5.1(17) .
C24 C25 C26 C27 0.5(17) .
C24 C23 C22 C27 3.2(19) .
C24 C23 C22 C21 -174.2(11) .
C26 C25 C24 C23 3.9(15) .
C26 C27 C22 C23 1(2) .
C26 C27 C22 C21 178.5(13) .
